data_7701879
loop_
_publ_author_name
'Alvarez-Miguel, Lucia'
'\'Alvarez-Miguel, Ines'
'Mart\'in \'Alvarez, Jose Miguel'
'Alvarez, Celedonio M.'
'Rogez, Guillaume'
'Garc\'ia-Rodr\'iguez, Ra\'ul'
'Miguel, Daniel'

_publ_section_title
;
 Copper complexes for the promotion of iminopyridine ligands derived from
 \b-alanine and self-aldol additions: Relaxivity and cytotoxic properties
;
_journal_name_full 'Dalton Transactions'
_journal_paper_doi 10.1039/C9DT03822A
_journal_year 2019
_chemical_formula_moiety 'C9 H9 Cu N5 O2'
_chemical_formula_sum 'C9 H9 Cu N5 O2'
_chemical_formula_weight 282.75
_space_group_crystal_system monoclinic
_space_group_IT_number 14
_space_group_name_Hall '-P 2ybc'
_space_group_name_H-M_alt 'P 1 21/c 1'
_atom_sites_solution_hydrogens geom
_audit_creation_date 2016-04-21
_audit_creation_method
;
Olex2 1.2
(compiled 2016.02.19 svn.r3266 for OlexSys, GUI svn.r5155)
;
_audit_update_record
;
2019-09-24 deposited with the CCDC.	2019-11-11 downloaded from the CCDC.
;
_cell_angle_alpha 90
_cell_angle_beta 98.848(5)
_cell_angle_gamma 90
_cell_formula_units_Z 4
_cell_length_a 7.4821(4)
_cell_length_b 18.0234(7)
_cell_length_c 7.8559(3)
_cell_measurement_reflns_used 1226
_cell_measurement_temperature 297.15
_cell_measurement_theta_max 25.6840
_cell_measurement_theta_min 2.8490
_cell_volume 1046.78(8)
_computing_cell_refinement
;
CrysAlisPro, Agilent Technologies,
Version 1.171.37.35 (release 13-08-2014 CrysAlis171 .NET)
(compiled Aug 13 2014,18:06:01)
;
_computing_data_collection
;
CrysAlisPro, Agilent Technologies,
Version 1.171.37.35 (release 13-08-2014 CrysAlis171 .NET)
(compiled Aug 13 2014,18:06:01)
;
_computing_data_reduction
;
CrysAlisPro, Agilent Technologies,
Version 1.171.37.35 (release 13-08-2014 CrysAlis171 .NET)
(compiled Aug 13 2014,18:06:01)
;
_computing_molecular_graphics 'Olex2 (Dolomanov et al., 2009)'
_computing_publication_material 'Olex2 (Dolomanov et al., 2009)'
_computing_structure_refinement 'ShelXL (Sheldrick, 2015)'
_diffrn_ambient_temperature 297.15
_diffrn_detector 'CCD plate'
_diffrn_detector_area_resol_mean 10.4757
_diffrn_detector_type Atlas
_diffrn_measured_fraction_theta_full 1.000
_diffrn_measured_fraction_theta_max 0.882
_diffrn_measurement_details
;
#__ type_ start__ end____ width___ exp.time_
  1 omega  -62.00   48.00   1.0000   82.9300
omega____ theta____ kappa____ phi______ frames
    -       21.5439  -77.0000 -150.0000 110

#__ type_ start__ end____ width___ exp.time_
  2 omega  -79.00   38.00   1.0000   82.9300
omega____ theta____ kappa____ phi______ frames
    -       21.5439  -77.0000  -60.0000 117
;
_diffrn_measurement_device 'four-circle diffractometer'
_diffrn_measurement_device_type 'SuperNova, Dual, Cu at zero, Atlas'
_diffrn_measurement_method '\w scans'
_diffrn_orient_matrix_UB_11 -0.0940013000
_diffrn_orient_matrix_UB_12 0.0066671000
_diffrn_orient_matrix_UB_13 -0.0236207000
_diffrn_orient_matrix_UB_21 0.0116620000
_diffrn_orient_matrix_UB_22 0.0029839000
_diffrn_orient_matrix_UB_23 -0.0875766000
_diffrn_orient_matrix_UB_31 -0.0154623000
_diffrn_orient_matrix_UB_32 -0.0386712000
_diffrn_orient_matrix_UB_33 -0.0110539000
_diffrn_radiation_monochromator mirror
_diffrn_radiation_probe x-ray
_diffrn_radiation_type MoK\a
_diffrn_radiation_wavelength 0.71073
_diffrn_reflns_av_R_equivalents 0.0445
_diffrn_reflns_av_unetI/netI 0.0856
_diffrn_reflns_Laue_measured_fraction_full 1.000
_diffrn_reflns_Laue_measured_fraction_max 0.882
_diffrn_reflns_limit_h_max 9
_diffrn_reflns_limit_h_min -9
_diffrn_reflns_limit_k_max 17
_diffrn_reflns_limit_k_min -24
_diffrn_reflns_limit_l_max 9
_diffrn_reflns_limit_l_min -5
_diffrn_reflns_number 4420
_diffrn_reflns_point_group_measured_fraction_full 1.000
_diffrn_reflns_point_group_measured_fraction_max 0.882
_diffrn_reflns_theta_full 26.000
_diffrn_reflns_theta_max 28.550
_diffrn_reflns_theta_min 2.260
_diffrn_source 'SuperNova (Mo) X-ray Source'
_exptl_absorpt_coefficient_mu 2.083
_exptl_absorpt_correction_T_max 0.944
_exptl_absorpt_correction_T_min 0.669
_exptl_absorpt_correction_type analytical
_exptl_absorpt_process_details
;
CrysAlisPro, Agilent Technologies,
Version 1.171.37.35 (release 13-08-2014 CrysAlis171 .NET)
(compiled Aug 13 2014,18:06:01)
Analytical numeric absorption correction using a multifaceted crystal
			model based on expressions derived by R.C. Clark & J.S. Reid.
(Clark, R. C. & Reid, J. S. (1995). Acta Cryst. A51, 887-897)
Empirical absorption correction using spherical harmonics,
 implemented in SCALE3 ABSPACK scaling algorithm.
;
_exptl_crystal_colour 'dark green'
_exptl_crystal_colour_modifier dark
_exptl_crystal_colour_primary green
_exptl_crystal_density_diffrn 1.794
_exptl_crystal_description plate
_exptl_crystal_F_000 572
_exptl_crystal_size_max 0.2255
_exptl_crystal_size_mid 0.089
_exptl_crystal_size_min 0.028
_refine_diff_density_max 0.458
_refine_diff_density_min -0.360
_refine_diff_density_rms 0.092
_refine_ls_extinction_method none
_refine_ls_goodness_of_fit_ref 1.018
_refine_ls_hydrogen_treatment constr
_refine_ls_matrix_type full
_refine_ls_number_parameters 154
_refine_ls_number_reflns 2351
_refine_ls_number_restraints 0
_refine_ls_restrained_S_all 1.018
_refine_ls_R_factor_all 0.1005
_refine_ls_R_factor_gt 0.0544
_refine_ls_shift/su_max 0.000
_refine_ls_shift/su_mean 0.000
_refine_ls_structure_factor_coef Fsqd
_refine_ls_weighting_details 'w=1/[\s^2^(Fo^2^)+(0.0289P)^2^] where P=(Fo^2^+2Fc^2^)/3'
_refine_ls_weighting_scheme calc
_refine_ls_wR_factor_gt 0.0864
_refine_ls_wR_factor_ref 0.1035
_reflns_Friedel_coverage 0.000
_reflns_number_gt 1499
_reflns_number_total 2351
_reflns_threshold_expression 'I > 2\s(I)'
_cod_data_source_file c9dt03822a2.cif
_cod_data_source_block Compound_10b_dm268py
_cod_original_cell_volume 1046.79(8)
_cod_database_code 7701879
_chemical_oxdiff_formula 'C9 H9 N5 O2 Cu1'
_shelx_space_group_comment
;
The symmetry employed for this shelxl refinement is uniquely defined
by the following loop, which should always be used as a source of
symmetry information in preference to the above space-group names.
They are only intended as comments.
;
_reflns_odcompleteness_completeness 99.96
_reflns_odcompleteness_iscentric 1
_reflns_odcompleteness_theta 26.32
_olex2_refinement_description
;
1. Fixed Uiso
 At 1.2 times of:
  All C(H) groups, All C(H,H) groups
2.a Secondary CH2 refined with riding coordinates:
 C17(H17A,H17B), C18(H18A,H18B)
2.b Aromatic/amide H refined with riding coordinates:
 C11(H11), C12(H12), C13(H13), C14(H14), C16(H16)
;
_shelx_shelxl_version_number 2014/7
_olex2_submission_special_instructions 'No special instructions were received'

loop_
_space_group_symop_operation_xyz
'x, y, z'
'-x, y+1/2, -z+1/2'
'-x, -y, -z'
'x, -y-1/2, z-1/2'

loop_
_atom_site_label
_atom_site_type_symbol
_atom_site_fract_x
_atom_site_fract_y
_atom_site_fract_z
_atom_site_U_iso_or_equiv
_atom_site_adp_type
_atom_site_occupancy
_atom_site_site_symmetry_order
_atom_site_calc_flag
_atom_site_refinement_flags_posn
Cu1 Cu 0.03492(7) 0.03951(3) 0.20500(7) 0.03530(19) Uani 1 1 d .
N1 N 0.1491(5) 0.12885(18) 0.1082(4) 0.0338(9) Uani 1 1 d .
N2 N -0.1306(5) 0.1189(2) 0.2646(4) 0.0348(9) Uani 1 1 d .
N3 N 0.1904(5) -0.0302(2) 0.1000(5) 0.0382(9) Uani 1 1 d .
N4 N 0.2251(5) -0.0911(2) 0.1544(4) 0.0365(9) Uani 1 1 d .
N5 N 0.2600(6) -0.1511(2) 0.1995(6) 0.0593(13) Uani 1 1 d .
O1 O -0.0731(4) -0.03877(15) 0.3244(4) 0.0382(8) Uani 1 1 d .
O2 O -0.2443(4) -0.06551(17) 0.5223(4) 0.0448(8) Uani 1 1 d .
C11 C 0.3008(6) 0.1314(3) 0.0381(6) 0.0427(12) Uani 1 1 d .
H11 H 0.3575 0.0872 0.0166 0.051 Uiso 1 1 calc R
C12 C 0.3758(7) 0.1978(3) -0.0035(6) 0.0504(13) Uani 1 1 d .
H12 H 0.4817 0.1982 -0.0518 0.060 Uiso 1 1 calc R
C13 C 0.2923(7) 0.2631(3) 0.0272(6) 0.0506(14) Uani 1 1 d .
H13 H 0.3417 0.3083 0.0015 0.061 Uiso 1 1 calc R
C14 C 0.1353(7) 0.2608(3) 0.0964(6) 0.0456(13) Uani 1 1 d .
H14 H 0.0763 0.3045 0.1175 0.055 Uiso 1 1 calc R
C15 C 0.0657(6) 0.1934(2) 0.1344(5) 0.0369(11) Uani 1 1 d .
C16 C -0.0955(6) 0.1829(3) 0.2164(6) 0.0422(12) Uani 1 1 d .
H16 H -0.1701 0.2228 0.2324 0.051 Uiso 1 1 calc R
C17 C -0.2854(6) 0.1040(3) 0.3532(6) 0.0438(12) Uani 1 1 d .
H17A H -0.3814 0.1393 0.3152 0.053 Uiso 1 1 calc R
H17B H -0.2495 0.1101 0.4764 0.053 Uiso 1 1 calc R
C18 C -0.3537(6) 0.0263(3) 0.3153(6) 0.0432(12) Uani 1 1 d .
H18A H -0.3787 0.0190 0.1916 0.052 Uiso 1 1 calc R
H18B H -0.4658 0.0194 0.3611 0.052 Uiso 1 1 calc R
C19 C -0.2171(6) -0.0305(2) 0.3939(5) 0.0351(11) Uani 1 1 d .

loop_
_atom_site_aniso_label
_atom_site_aniso_U_11
_atom_site_aniso_U_22
_atom_site_aniso_U_33
_atom_site_aniso_U_23
_atom_site_aniso_U_13
_atom_site_aniso_U_12
Cu1 0.0351(3) 0.0339(3) 0.0386(3) 0.0014(3) 0.0108(3) 0.0062(3)
N1 0.031(2) 0.033(2) 0.035(2) -0.0020(17) -0.0008(18) 0.0036(17)
N2 0.037(2) 0.040(2) 0.028(2) -0.0009(17) 0.0068(19) 0.0070(19)
N3 0.045(2) 0.034(2) 0.039(2) 0.0025(18) 0.0167(19) 0.006(2)
N4 0.036(2) 0.043(2) 0.032(2) -0.0034(19) 0.0129(19) 0.001(2)
N5 0.074(3) 0.043(3) 0.065(3) 0.010(2) 0.023(3) 0.017(3)
O1 0.0372(19) 0.0388(18) 0.0414(18) 0.0014(15) 0.0146(15) 0.0037(15)
O2 0.041(2) 0.049(2) 0.0459(19) 0.0112(16) 0.0124(17) -0.0008(16)
C11 0.037(3) 0.049(3) 0.042(3) 0.002(2) 0.006(2) 0.004(2)
C12 0.045(3) 0.050(3) 0.057(3) 0.010(3) 0.012(3) 0.002(3)
C13 0.056(4) 0.042(3) 0.051(3) 0.008(3) 0.002(3) -0.011(3)
C14 0.055(3) 0.035(3) 0.044(3) 0.001(2) -0.002(3) 0.003(3)
C15 0.043(3) 0.035(3) 0.030(2) -0.002(2) -0.002(2) 0.005(2)
C16 0.046(3) 0.035(3) 0.043(3) -0.007(2) 0.002(3) 0.009(3)
C17 0.044(3) 0.054(3) 0.035(3) 0.003(2) 0.011(2) 0.013(3)
C18 0.029(3) 0.064(3) 0.039(3) 0.010(2) 0.012(2) 0.008(3)
C19 0.034(3) 0.039(3) 0.032(2) -0.002(2) 0.006(2) 0.000(2)

loop_
_atom_type_symbol
_atom_type_description
_atom_type_scat_dispersion_real
_atom_type_scat_dispersion_imag
_atom_type_scat_source
C C 0.0033 0.0016 'International Tables Vol C Tables 4.2.6.8 and 6.1.1.4'
H H 0.0000 0.0000 'International Tables Vol C Tables 4.2.6.8 and 6.1.1.4'
Cu Cu 0.3201 1.2651 'International Tables Vol C Tables 4.2.6.8 and 6.1.1.4'
N N 0.0061 0.0033 'International Tables Vol C Tables 4.2.6.8 and 6.1.1.4'
O O 0.0106 0.0060 'International Tables Vol C Tables 4.2.6.8 and 6.1.1.4'

loop_
_exptl_crystal_face_index_h
_exptl_crystal_face_index_k
_exptl_crystal_face_index_l
_exptl_crystal_face_perp_dist
_exptl_oxdiff_crystal_face_indexfrac_h
_exptl_oxdiff_crystal_face_indexfrac_k
_exptl_oxdiff_crystal_face_indexfrac_l
_exptl_oxdiff_crystal_face_x
_exptl_oxdiff_crystal_face_y
_exptl_oxdiff_crystal_face_z
-2 -25 0 0.0195 -2.0000 -25.0000 -0.0000 0.0213 -0.0979 0.9977
2 25 0 0.0085 2.0000 25.0000 0.0000 -0.0213 0.0979 -0.9977
2 -2 -11 0.1056 2.0000 -2.0000 -11.0000 0.0585 0.9807 0.1680
-2 2 11 0.1126 -2.0000 2.0000 11.0000 -0.0585 -0.9807 -0.1680
10 4 0 0.0288 10.0000 4.0000 0.0000 -0.9133 0.1286 -0.3093
-10 -4 0 0.0448 -10.0000 -4.0000 -0.0000 0.9133 -0.1286 0.3093
4 -23 -1 0.0299 4.0000 -23.0000 -1.0000 -0.5057 0.0656 0.8386

loop_
_geom_angle_atom_site_label_1
_geom_angle_atom_site_label_2
_geom_angle_atom_site_label_3
_geom_angle
N2 Cu1 N1 80.25(14)
N3 Cu1 N1 92.26(15)
N3 Cu1 N2 168.63(15)
O1 Cu1 N1 172.72(13)
O1 Cu1 N2 95.08(13)
O1 Cu1 N3 93.16(13)
C11 N1 Cu1 128.0(3)
C11 N1 C15 118.4(4)
C15 N1 Cu1 113.3(3)
C16 N2 Cu1 115.0(3)
C16 N2 C17 121.9(4)
C17 N2 Cu1 123.0(3)
N4 N3 Cu1 123.1(3)
N5 N4 N3 176.9(4)
C19 O1 Cu1 124.0(3)
N1 C11 C12 121.9(4)
C13 C12 C11 119.3(5)
C14 C13 C12 119.0(5)
C13 C14 C15 119.4(5)
N1 C15 C14 121.9(4)
N1 C15 C16 112.8(4)
C14 C15 C16 125.2(4)
N2 C16 C15 118.4(4)
N2 C17 C18 110.2(3)
C17 C18 C19 111.3(4)
O1 C19 C18 117.5(4)
O2 C19 O1 122.8(4)
O2 C19 C18 119.6(4)

loop_
_geom_bond_atom_site_label_1
_geom_bond_atom_site_label_2
_geom_bond_distance
Cu1 N1 2.025(3)
Cu1 N2 1.995(3)
Cu1 N3 1.977(3)
Cu1 O1 1.938(3)
N1 C11 1.336(5)
N1 C15 1.351(5)
N2 C16 1.254(5)
N2 C17 1.466(5)
N3 N4 1.192(5)
N4 N5 1.154(5)
O1 C19 1.289(5)
O2 C19 1.233(5)
C11 C12 1.383(6)
C12 C13 1.371(6)
C13 C14 1.369(6)
C14 C15 1.372(6)
C15 C16 1.464(6)
C17 C18 1.506(6)
C18 C19 1.510(6)

loop_
_geom_torsion_atom_site_label_1
_geom_torsion_atom_site_label_2
_geom_torsion_atom_site_label_3
_geom_torsion_atom_site_label_4
_geom_torsion
Cu1 N1 C11 C12 -171.7(3)
Cu1 N1 C15 C14 172.2(3)
Cu1 N1 C15 C16 -4.0(5)
Cu1 N2 C16 C15 -4.0(5)
Cu1 N2 C17 C18 -27.4(5)
Cu1 O1 C19 O2 -149.3(3)
Cu1 O1 C19 C18 29.0(5)
N1 C11 C12 C13 -0.2(7)
N1 C15 C16 N2 5.4(6)
N2 C17 C18 C19 67.0(5)
C11 N1 C15 C14 -2.1(6)
C11 N1 C15 C16 -178.3(4)
C11 C12 C13 C14 -0.8(8)
C12 C13 C14 C15 0.4(7)
C13 C14 C15 N1 1.1(7)
C13 C14 C15 C16 176.8(4)
C14 C15 C16 N2 -170.7(4)
C15 N1 C11 C12 1.7(7)
C16 N2 C17 C18 150.7(4)
C17 N2 C16 C15 177.8(4)
C17 C18 C19 O1 -71.9(5)
C17 C18 C19 O2 106.4(5)
